data_7250568
loop_
_publ_author_name
'Dewan, Sayari'
'Sonker, Himanshu'
'Chaudhary, Kajal'
'Singh, Ritika Gautam'

_publ_section_title
;
 Rational Design of Gold(I)-NHC Complexes as Anticancer Agents: Induction
 of Necroptosis and Paraptosis in Lung Adenocarcinoma
;
_journal_name_full 'RSC Medicinal Chemistry'
_journal_paper_doi 10.1039/D5MD00290G
_journal_year 2025
_chemical_formula_moiety 'C36 H33 Au Cl N2, C H Cl3'
_chemical_formula_sum 'C37 H34 Au Cl4 N2'
_chemical_formula_weight 845.43
_space_group_crystal_system monoclinic
_space_group_IT_number 14
_space_group_name_Hall '-P 2yn'
_space_group_name_H-M_alt 'P 1 21/n 1'
_atom_sites_solution_hydrogens geom
_atom_sites_solution_primary dual
_audit_creation_date 2025-03-22
_audit_creation_method
;
Olex2 1.5
(compiled 2023.08.17 svn.r577a77a9 for OlexSys, GUI svn.r6817)
;
_audit_update_record
;
2025-03-22 deposited with the CCDC.	2025-06-17 downloaded from the CCDC.
;
_cell_angle_alpha 90
_cell_angle_beta 103.8670(10)
_cell_angle_gamma 90
_cell_formula_units_Z 4
_cell_length_a 13.8388(4)
_cell_length_b 15.3932(4)
_cell_length_c 16.2823(5)
_cell_measurement_reflns_used 9808
_cell_measurement_temperature 100
_cell_measurement_theta_max 28.33
_cell_measurement_theta_min 2.18
_cell_volume 3367.42(17)
_computing_cell_refinement 'SAINT V8.40B (?, 2016)'
_computing_data_reduction 'SAINT V8.40B (?, 2016)'
_computing_molecular_graphics 'Olex2 1.5 (Dolomanov et al., 2009)'
_computing_publication_material 'Olex2 1.5 (Dolomanov et al., 2009)'
_computing_structure_refinement 'SHELXL 2016/4 (Sheldrick, 2015)'
_computing_structure_solution 'SHELXT 2018/2 (Sheldrick, 2018)'
_diffrn_ambient_temperature 100
_diffrn_measured_fraction_theta_full 1.000
_diffrn_measured_fraction_theta_max 0.999
_diffrn_measurement_device_type 'Bruker APEX-II CCD'
_diffrn_measurement_method '\f and \w scans'
_diffrn_radiation_type MoK\a
_diffrn_radiation_wavelength 0.71073
_diffrn_reflns_av_R_equivalents 0.0601
_diffrn_reflns_av_unetI/netI 0.0293
_diffrn_reflns_Laue_measured_fraction_full 1.000
_diffrn_reflns_Laue_measured_fraction_max 0.999
_diffrn_reflns_limit_h_max 18
_diffrn_reflns_limit_h_min -18
_diffrn_reflns_limit_k_max 20
_diffrn_reflns_limit_k_min -19
_diffrn_reflns_limit_l_max 21
_diffrn_reflns_limit_l_min -21
_diffrn_reflns_number 75095
_diffrn_reflns_point_group_measured_fraction_full 1.000
_diffrn_reflns_point_group_measured_fraction_max 0.999
_diffrn_reflns_theta_full 25.242
_diffrn_reflns_theta_max 28.326
_diffrn_reflns_theta_min 1.847
_diffrn_source_current 1.0
_diffrn_source_power 0.05
_diffrn_source_voltage 50.0
_diffrn_standards_number 0
_exptl_absorpt_coefficient_mu 4.716
_exptl_absorpt_correction_T_max 0.7457
_exptl_absorpt_correction_T_min 0.5344
_exptl_absorpt_correction_type none
_exptl_absorpt_process_details
;
SADABS-2016/2 (Bruker,2016/2) was used for absorption correction.
wR2(int) was 0.0797 before and 0.0577 after correction.
The Ratio of minimum to maximum transmission is 0.7166.
The \l/2 correction factor is Not present.
;
_exptl_crystal_colour 'clear whiteish white'
_exptl_crystal_colour_lustre clear
_exptl_crystal_colour_modifier whiteish
_exptl_crystal_colour_primary white
_exptl_crystal_density_diffrn 1.668
_exptl_crystal_description block
_exptl_crystal_F_000 1668
_exptl_crystal_size_max 0.12
_exptl_crystal_size_mid 0.11
_exptl_crystal_size_min 0.1
_refine_diff_density_max 1.155
_refine_diff_density_min -1.231
_refine_diff_density_rms 0.115
_refine_ls_extinction_method none
_refine_ls_goodness_of_fit_ref 1.049
_refine_ls_hydrogen_treatment constr
_refine_ls_matrix_type full
_refine_ls_number_parameters 419
_refine_ls_number_reflns 8389
_refine_ls_number_restraints 0
_refine_ls_restrained_S_all 1.049
_refine_ls_R_factor_all 0.0346
_refine_ls_R_factor_gt 0.0274
_refine_ls_shift/su_max 0.001
_refine_ls_shift/su_mean 0.000
_refine_ls_structure_factor_coef Fsqd
_refine_ls_weighting_details 'w=1/[\s^2^(Fo^2^)+(0.0329P)^2^+8.1062P] where P=(Fo^2^+2Fc^2^)/3'
_refine_ls_weighting_scheme calc
_refine_ls_wR_factor_gt 0.0713
_refine_ls_wR_factor_ref 0.0745
_reflns_Friedel_coverage 0.000
_reflns_number_gt 7247
_reflns_number_total 8389
_reflns_threshold_expression 'I > 2\s(I)'
_cod_data_source_file d5md00290g1.cif
_cod_data_source_block AuL7_o_0m_a
_cod_database_code 7250568
_shelx_shelxl_version_number 2016/4
_shelx_space_group_comment
;
The symmetry employed for this shelxl refinement is uniquely defined
by the following loop, which should always be used as a source of
symmetry information in preference to the above space-group names.
They are only intended as comments.
;
_shelx_estimated_absorpt_t_max 0.650
_shelx_estimated_absorpt_t_min 0.601
_olex2_refinement_description
;
1. Fixed Uiso
 At 1.2 times of:
  All C(H) groups
 At 1.5 times of:
  All C(H,H,H) groups
2. Others
 Fixed Sof: Au1(0.7) Cl02(0.7) Au2(0.3) Cl1(0.3)
3.a Ternary CH refined with riding coordinates:
 C21(H21), C18(H18), C24(H24), C37(H37)
3.b Aromatic/amide H refined with riding coordinates:
 C11(H11), C16(H16), C32(H32), C6(H6), C9(H9), C14(H14), C5(H5), C8(H8),
 C4(H4), C33(H33), C34(H34), C36(H36), C35(H35), C26(H26), C30(H30), C29(H29),
 C27(H27), C28(H28)
3.c Idealised Me refined as rotating group:
 C22(H22A,H22B,H22C), C23(H23A,H23B,H23C), C20(H20A,H20B,H20C), C19(H19A,H19B,
 H19C)
;
_olex2_submission_special_instructions 'No special instructions were received'

loop_
_space_group_symop_operation_xyz
'x, y, z'
'-x+1/2, y+1/2, -z+1/2'
'-x, -y, -z'
'x-1/2, -y-1/2, z-1/2'

loop_
_atom_site_label
_atom_site_type_symbol
_atom_site_fract_x
_atom_site_fract_y
_atom_site_fract_z
_atom_site_U_iso_or_equiv
_atom_site_adp_type
_atom_site_occupancy
_atom_site_site_symmetry_order
_atom_site_calc_flag
_atom_site_refinement_flags_posn
_atom_site_refinement_flags_adp
_atom_site_refinement_flags_occupancy
_atom_site_disorder_assembly
_atom_site_disorder_group
Au1 Au 0.23937(10) 0.78410(11) 0.68540(10) 0.0152(2) Uani 0.7 1 d . . P A 1
Cl02 Cl 0.3831(3) 0.7840(3) 0.7871(2) 0.0223(6) Uani 0.7 1 d . . P A 1
Cl2 Cl 0.49937(10) 0.87290(9) 0.63831(9) 0.0539(3) Uani 1 1 d . . . . .
Cl4 Cl 0.67947(10) 0.96802(9) 0.64042(9) 0.0565(3) Uani 1 1 d . . . . .
Cl3 Cl 0.56999(12) 0.88663(12) 0.48566(9) 0.0711(4) Uani 1 1 d . . . . .
N1 N 0.0877(2) 0.70427(17) 0.55158(18) 0.0173(5) Uani 1 1 d . . . . .
N2 N 0.0322(2) 0.82995(17) 0.57499(18) 0.0180(5) Uani 1 1 d . . . . .
C1 C 0.1134(3) 0.7766(2) 0.5986(2) 0.0177(6) Uani 1 1 d . . . . .
C2 C 0.0190(3) 0.9164(2) 0.6031(2) 0.0201(7) Uani 1 1 d . . . . .
C11 C -0.0064(3) 0.7098(2) 0.4995(2) 0.0205(7) Uani 1 1 d . . . . .
H11 H -0.039609 0.666603 0.461296 0.025 Uiso 1 1 calc R U . . .
C15 C 0.2550(2) 0.4745(2) 0.5537(2) 0.0184(6) Uani 1 1 d . . . . .
C17 C 0.1412(2) 0.5615(2) 0.6128(2) 0.0188(6) Uani 1 1 d . . . . .
C21 C 0.0735(3) 0.5699(2) 0.6729(2) 0.0226(7) Uani 1 1 d . . . . .
H21 H 0.043259 0.629243 0.665672 0.027 Uiso 1 1 calc R U . . .
C16 C 0.1944(2) 0.4853(2) 0.6099(2) 0.0182(6) Uani 1 1 d . . . . .
H16 H 0.189177 0.439239 0.647432 0.022 Uiso 1 1 calc R U . . .
C10 C -0.0428(3) 0.7892(2) 0.5133(2) 0.0208(7) Uani 1 1 d . . . . .
C32 C 0.4182(3) 0.2962(2) 0.6612(2) 0.0255(7) Uani 1 1 d . . . . .
H32 H 0.369603 0.251390 0.649539 0.031 Uiso 1 1 calc R U . . .
C3 C 0.0928(3) 0.9585(2) 0.6635(2) 0.0243(7) Uani 1 1 d . . . . .
C12 C 0.1501(2) 0.62802(19) 0.5558(2) 0.0166(6) Uani 1 1 d . . . . .
C6 C -0.0852(3) 1.0438(2) 0.5913(3) 0.0277(8) Uani 1 1 d . . . . .
H6 H -0.145611 1.073306 0.567010 0.033 Uiso 1 1 calc R U . . .
C9 C -0.1339(3) 0.8329(2) 0.4781(2) 0.0249(7) Uani 1 1 d . . . . .
H9 H -0.184565 0.804852 0.436829 0.030 Uiso 1 1 calc R U . . .
C14 C 0.2663(3) 0.5437(2) 0.5014(2) 0.0198(7) Uani 1 1 d . . . . .
H14 H 0.311151 0.538114 0.465752 0.024 Uiso 1 1 calc R U . . .
C22 C 0.1321(3) 0.5607(3) 0.7650(2) 0.0296(8) Uani 1 1 d . . . . .
H22A H 0.161266 0.502416 0.774006 0.044 Uiso 1 1 calc R U . . .
H22B H 0.087356 0.569573 0.802653 0.044 Uiso 1 1 calc R U . . .
H22C H 0.185341 0.604221 0.777336 0.044 Uiso 1 1 calc R U . . .
C31 C 0.4002(3) 0.3747(2) 0.6173(2) 0.0223(7) Uani 1 1 d . . . . .
C18 C 0.2232(3) 0.6941(2) 0.4392(2) 0.0251(7) Uani 1 1 d . . . . .
H18 H 0.177129 0.742293 0.445710 0.030 Uiso 1 1 calc R U . . .
C23 C -0.0112(3) 0.5035(3) 0.6516(3) 0.0303(8) Uani 1 1 d . . . . .
H23A H -0.047634 0.510595 0.592434 0.045 Uiso 1 1 calc R U . . .
H23B H -0.056659 0.512644 0.688581 0.045 Uiso 1 1 calc R U . . .
H23C H 0.016439 0.444625 0.660032 0.045 Uiso 1 1 calc R U . . .
C13 C 0.2128(2) 0.6216(2) 0.5004(2) 0.0193(6) Uani 1 1 d . . . . .
C5 C -0.0126(3) 1.0852(2) 0.6503(3) 0.0302(9) Uani 1 1 d . . . . .
H5 H -0.022854 1.143211 0.666315 0.036 Uiso 1 1 calc R U . . .
C7 C -0.0716(3) 0.9575(2) 0.5661(2) 0.0237(7) Uani 1 1 d . . . . .
C8 C -0.1480(3) 0.9140(2) 0.5036(2) 0.0264(8) Uani 1 1 d . . . . .
H8 H -0.208986 0.942991 0.480212 0.032 Uiso 1 1 calc R U . . .
C24 C 0.3047(3) 0.3864(2) 0.5492(2) 0.0203(7) Uani 1 1 d . . . . .
H24 H 0.257137 0.341633 0.560421 0.024 Uiso 1 1 calc R U . . .
C4 C 0.0756(3) 1.0433(2) 0.6865(3) 0.0291(8) Uani 1 1 d . . . . .
H4 H 0.125087 1.072588 0.727728 0.035 Uiso 1 1 calc R U . . .
C33 C 0.5068(3) 0.2828(2) 0.7221(2) 0.0274(8) Uani 1 1 d . . . . .
H33 H 0.518100 0.229216 0.751830 0.033 Uiso 1 1 calc R U . . .
C34 C 0.5776(3) 0.3469(3) 0.7391(2) 0.0286(8) Uani 1 1 d . . . . .
H34 H 0.638087 0.337843 0.780401 0.034 Uiso 1 1 calc R U . . .
C25 C 0.3173(3) 0.3686(2) 0.4598(2) 0.0225(7) Uani 1 1 d . . . . .
C36 C 0.4731(3) 0.4387(2) 0.6361(2) 0.0260(7) Uani 1 1 d . . . . .
H36 H 0.462132 0.492780 0.607270 0.031 Uiso 1 1 calc R U . . .
C35 C 0.5604(3) 0.4254(2) 0.6954(3) 0.0278(8) Uani 1 1 d . . . . .
H35 H 0.609477 0.469801 0.706747 0.033 Uiso 1 1 calc R U . . .
C20 C 0.1935(3) 0.6623(3) 0.3477(3) 0.0376(10) Uani 1 1 d . . . . .
H20A H 0.229509 0.608631 0.342338 0.056 Uiso 1 1 calc R U . . .
H20B H 0.210118 0.706812 0.310304 0.056 Uiso 1 1 calc R U . . .
H20C H 0.121682 0.651113 0.331814 0.056 Uiso 1 1 calc R U . . .
C26 C 0.2320(3) 0.3594(3) 0.3944(2) 0.0306(8) Uani 1 1 d . . . . .
H26 H 0.168545 0.358705 0.407184 0.037 Uiso 1 1 calc R U . . .
C30 C 0.4093(3) 0.3630(2) 0.4400(3) 0.0293(8) Uani 1 1 d . . . . .
H30 H 0.468514 0.366978 0.483705 0.035 Uiso 1 1 calc R U . . .
C29 C 0.4153(3) 0.3516(3) 0.3565(3) 0.0357(9) Uani 1 1 d . . . . .
H29 H 0.478634 0.346099 0.343998 0.043 Uiso 1 1 calc R U . . .
C27 C 0.2384(4) 0.3512(3) 0.3105(3) 0.0380(10) Uani 1 1 d . . . . .
H27 H 0.179614 0.347619 0.266317 0.046 Uiso 1 1 calc R U . . .
C28 C 0.3306(4) 0.3482(3) 0.2921(3) 0.0395(10) Uani 1 1 d . . . . .
H28 H 0.335558 0.343854 0.235088 0.047 Uiso 1 1 calc R U . . .
C19 C 0.3298(4) 0.7300(3) 0.4610(3) 0.0405(10) Uani 1 1 d . . . . .
H19A H 0.348570 0.746248 0.520933 0.061 Uiso 1 1 calc R U . . .
H19B H 0.333202 0.781286 0.426139 0.061 Uiso 1 1 calc R U . . .
H19C H 0.375553 0.685440 0.449881 0.061 Uiso 1 1 calc R U . . .
C37 C 0.6045(4) 0.8777(3) 0.5945(3) 0.0459(11) Uani 1 1 d . . . . .
H37 H 0.644050 0.823229 0.609608 0.055 Uiso 1 1 calc R U . . .
Au2 Au 0.2444(3) 0.7858(3) 0.6841(2) 0.0270(8) Uani 0.3 1 d . . P A 2
Cl1 Cl 0.3940(11) 0.7863(9) 0.7819(9) 0.066(4) Uani 0.3 1 d . . P A 2

loop_
_atom_site_aniso_label
_atom_site_aniso_U_11
_atom_site_aniso_U_22
_atom_site_aniso_U_33
_atom_site_aniso_U_23
_atom_site_aniso_U_13
_atom_site_aniso_U_12
Au1 0.0179(3) 0.0124(3) 0.0160(4) -0.0006(3) 0.0057(2) -0.0008(2)
Cl02 0.0240(10) 0.0196(12) 0.0194(11) -0.0019(9) -0.0021(9) -0.0008(8)
Cl2 0.0525(7) 0.0619(8) 0.0533(7) -0.0154(6) 0.0248(6) -0.0125(6)
Cl4 0.0504(7) 0.0650(8) 0.0541(8) -0.0042(6) 0.0123(6) -0.0155(6)
Cl3 0.0695(10) 0.1073(13) 0.0393(7) -0.0131(8) 0.0185(7) -0.0124(9)
N1 0.0181(13) 0.0140(12) 0.0202(13) 0.0011(10) 0.0053(11) 0.0023(10)
N2 0.0202(14) 0.0136(12) 0.0216(14) 0.0045(10) 0.0074(11) 0.0021(10)
C1 0.0230(16) 0.0140(14) 0.0183(15) 0.0014(12) 0.0095(13) 0.0001(12)
C2 0.0266(17) 0.0130(14) 0.0248(17) 0.0032(12) 0.0142(14) 0.0007(12)
C11 0.0208(16) 0.0185(15) 0.0209(16) 0.0002(13) 0.0025(13) 0.0001(13)
C15 0.0194(16) 0.0154(14) 0.0207(16) -0.0009(12) 0.0051(13) -0.0006(12)
C17 0.0213(16) 0.0168(15) 0.0189(16) -0.0004(12) 0.0061(13) 0.0012(12)
C21 0.0307(18) 0.0169(15) 0.0231(17) 0.0029(13) 0.0121(14) 0.0046(13)
C16 0.0224(16) 0.0157(14) 0.0160(15) 0.0010(12) 0.0035(13) 0.0003(12)
C10 0.0220(16) 0.0183(15) 0.0223(16) 0.0036(13) 0.0057(13) -0.0003(13)
C32 0.0272(18) 0.0213(16) 0.0315(19) 0.0023(14) 0.0138(16) 0.0012(14)
C3 0.0312(19) 0.0150(15) 0.0302(19) -0.0010(14) 0.0141(15) -0.0005(13)
C12 0.0169(15) 0.0124(13) 0.0191(15) -0.0027(11) 0.0017(12) 0.0018(11)
C6 0.032(2) 0.0178(16) 0.040(2) 0.0087(15) 0.0208(17) 0.0075(14)
C9 0.0225(17) 0.0231(17) 0.0288(19) 0.0052(14) 0.0054(15) 0.0048(13)
C14 0.0218(16) 0.0170(15) 0.0224(17) 0.0013(13) 0.0087(13) 0.0002(12)
C22 0.036(2) 0.033(2) 0.0213(18) -0.0021(15) 0.0115(16) 0.0020(17)
C31 0.0260(17) 0.0194(16) 0.0242(17) -0.0005(13) 0.0112(14) 0.0041(13)
C18 0.0287(19) 0.0187(15) 0.0320(19) 0.0063(14) 0.0153(16) 0.0017(14)
C23 0.0279(19) 0.0310(19) 0.036(2) 0.0002(16) 0.0149(17) -0.0010(16)
C13 0.0191(16) 0.0170(15) 0.0216(16) 0.0025(12) 0.0044(13) -0.0007(12)
C5 0.037(2) 0.0150(15) 0.047(2) 0.0020(16) 0.0259(19) 0.0020(14)
C7 0.0275(18) 0.0165(15) 0.0320(19) 0.0084(14) 0.0166(15) 0.0055(13)
C8 0.0231(18) 0.0261(17) 0.033(2) 0.0096(15) 0.0115(15) 0.0068(14)
C24 0.0224(16) 0.0154(14) 0.0250(17) 0.0005(13) 0.0095(14) 0.0006(12)
C4 0.035(2) 0.0161(16) 0.041(2) -0.0032(15) 0.0187(18) -0.0041(14)
C33 0.031(2) 0.0236(17) 0.0296(19) 0.0070(15) 0.0115(16) 0.0066(15)
C34 0.0255(18) 0.036(2) 0.0252(18) 0.0018(16) 0.0071(15) 0.0064(16)
C25 0.0287(18) 0.0135(14) 0.0281(18) -0.0021(13) 0.0124(15) -0.0007(13)
C36 0.0321(19) 0.0165(15) 0.0314(19) 0.0004(14) 0.0117(16) 0.0012(14)
C35 0.0268(19) 0.0220(17) 0.035(2) -0.0038(15) 0.0091(16) -0.0009(14)
C20 0.044(2) 0.038(2) 0.030(2) 0.0131(18) 0.0090(18) -0.0063(19)
C26 0.032(2) 0.0314(19) 0.030(2) -0.0051(16) 0.0118(16) -0.0078(16)
C30 0.0277(19) 0.0256(18) 0.038(2) -0.0045(16) 0.0148(17) -0.0004(15)
C29 0.041(2) 0.031(2) 0.043(2) -0.0047(18) 0.026(2) -0.0038(18)
C27 0.046(3) 0.039(2) 0.030(2) -0.0077(18) 0.0110(19) -0.015(2)
C28 0.056(3) 0.033(2) 0.035(2) -0.0093(18) 0.021(2) -0.017(2)
C19 0.043(3) 0.034(2) 0.045(3) 0.0059(19) 0.013(2) -0.0141(19)
C37 0.045(3) 0.052(3) 0.040(3) 0.002(2) 0.010(2) -0.004(2)
Au2 0.0362(14) 0.0163(10) 0.0222(12) -0.0027(8) -0.0054(8) 0.0069(8)
Cl1 0.059(6) 0.043(5) 0.070(7) -0.025(4) -0.034(4) 0.019(4)

loop_
_atom_type_symbol
_atom_type_description
_atom_type_scat_dispersion_real
_atom_type_scat_dispersion_imag
_atom_type_scat_source
C C 0.0033 0.0016 'International Tables Vol C Tables 4.2.6.8 and 6.1.1.4'
H H 0.0000 0.0000 'International Tables Vol C Tables 4.2.6.8 and 6.1.1.4'
Au Au -2.0133 8.8022 'International Tables Vol C Tables 4.2.6.8 and 6.1.1.4'
Cl Cl 0.1484 0.1585 'International Tables Vol C Tables 4.2.6.8 and 6.1.1.4'
N N 0.0061 0.0033 'International Tables Vol C Tables 4.2.6.8 and 6.1.1.4'

loop_
_geom_angle_atom_site_label_1
_geom_angle_atom_site_label_2
_geom_angle_atom_site_label_3
_geom_angle
_geom_angle_site_symmetry_1
_geom_angle_site_symmetry_3
_geom_angle_publ_flag
C1 N1 C11 112.3(3) . . ?
C1 N1 C12 124.7(3) . . ?
C11 N1 C12 123.0(3) . . ?
C1 N2 C2 128.8(3) . . ?
C1 N2 C10 110.4(3) . . ?
C10 N2 C2 120.9(3) . . ?
N1 C1 Au1 121.6(2) . . ?
N1 C1 N2 104.4(3) . . ?
N1 C1 Au2 121.5(3) . . ?
N2 C1 Au1 133.8(2) . . ?
N2 C1 Au2 134.0(3) . . ?
C3 C2 N2 121.9(3) . . ?
C3 C2 C7 121.3(3) . . ?
C7 C2 N2 116.7(3) . . ?
N1 C11 H11 126.7 . . ?
C10 C11 N1 106.6(3) . . ?
C10 C11 H11 126.7 . . ?
C16 C15 C14 118.9(3) . . ?
C16 C15 C24 119.0(3) . . ?
C14 C15 C24 122.0(3) . . ?
C16 C17 C21 120.5(3) . . ?
C16 C17 C12 117.4(3) . . ?
C12 C17 C21 122.0(3) . . ?
C17 C21 H21 107.9 . . ?
C17 C21 C22 111.1(3) . . ?
C17 C21 C23 110.8(3) . . ?
C22 C21 H21 107.9 . . ?
C23 C21 H21 107.9 . . ?
C23 C21 C22 111.0(3) . . ?
C15 C16 H16 119.0 . . ?
C17 C16 C15 122.0(3) . . ?
C17 C16 H16 119.0 . . ?
N2 C10 C9 120.6(3) . . ?
C11 C10 N2 106.2(3) . . ?
C1 AU1a Cl02 176.46(16) . . ?
C11 C10 C9 133.2(3) . . ?
C31 C32 H32 119.6 . . ?
C33 C32 H32 119.6 . . ?
C1 AU2b Cl1 176.1(4) . . ?
C33 C32 C31 120.7(3) . . ?
C4 C3 C2 118.7(4) . . ?
C17 C12 N1 118.4(3) . . ?
C13 C12 N1 118.8(3) . . ?
C13 C12 C17 122.7(3) . . ?
C5 C6 H6 119.6 . . ?
C5 C6 C7 120.9(4) . . ?
C7 C6 H6 119.6 . . ?
C10 C9 H9 120.2 . . ?
C8 C9 C10 119.6(4) . . ?
C8 C9 H9 120.2 . . ?
C15 C14 H14 119.3 . . ?
C15 C14 C13 121.5(3) . . ?
C13 C14 H14 119.3 . . ?
C21 C22 H22A 109.5 . . ?
C21 C22 H22B 109.5 . . ?
C21 C22 H22C 109.5 . . ?
H22A C22 H22B 109.5 . . ?
H22A C22 H22C 109.5 . . ?
H22B C22 H22C 109.5 . . ?
C32 C31 C24 119.7(3) . . ?
C36 C31 C32 118.0(3) . . ?
C36 C31 C24 122.3(3) . . ?
C13 C18 H18 108.1 . . ?
C13 C18 C20 110.9(3) . . ?
C13 C18 C19 110.4(3) . . ?
C20 C18 H18 108.1 . . ?
C20 C18 C19 111.1(3) . . ?
C19 C18 H18 108.1 . . ?
C21 C23 H23A 109.5 . . ?
C21 C23 H23B 109.5 . . ?
C21 C23 H23C 109.5 . . ?
H23A C23 H23B 109.5 . . ?
H23A C23 H23C 109.5 . . ?
H23B C23 H23C 109.5 . . ?
C12 C13 C14 117.3(3) . . ?
C12 C13 C18 122.7(3) . . ?
C14 C13 C18 120.0(3) . . ?
C6 C5 H5 119.8 . . ?
C6 C5 C4 120.4(3) . . ?
C4 C5 H5 119.8 . . ?
C2 C7 C6 117.7(4) . . ?
C2 C7 C8 121.4(3) . . ?
C6 C7 C8 120.9(3) . . ?
C9 C8 C7 120.8(3) . . ?
C9 C8 H8 119.6 . . ?
C7 C8 H8 119.6 . . ?
C15 C24 H24 106.2 . . ?
C15 C24 C25 111.0(3) . . ?
C31 C24 C15 113.2(3) . . ?
C31 C24 H24 106.2 . . ?
C31 C24 C25 113.3(3) . . ?
C25 C24 H24 106.2 . . ?
C3 C4 H4 119.6 . . ?
C5 C4 C3 120.9(4) . . ?
C5 C4 H4 119.6 . . ?
C32 C33 H33 120.0 . . ?
C34 C33 C32 120.1(3) . . ?
C34 C33 H33 120.0 . . ?
C33 C34 H34 120.2 . . ?
C33 C34 C35 119.6(4) . . ?
C35 C34 H34 120.2 . . ?
C26 C25 C24 118.4(3) . . ?
C30 C25 C24 123.4(3) . . ?
C30 C25 C26 118.2(3) . . ?
C31 C36 H36 119.3 . . ?
C35 C36 C31 121.3(3) . . ?
C35 C36 H36 119.3 . . ?
C34 C35 H35 119.9 . . ?
C36 C35 C34 120.3(4) . . ?
C36 C35 H35 119.9 . . ?
C18 C20 H20A 109.5 . . ?
C18 C20 H20B 109.5 . . ?
C18 C20 H20C 109.5 . . ?
H20A C20 H20B 109.5 . . ?
H20A C20 H20C 109.5 . . ?
H20B C20 H20C 109.5 . . ?
C25 C26 H26 119.5 . . ?
C25 C26 C27 121.0(4) . . ?
C27 C26 H26 119.5 . . ?
C25 C30 H30 119.8 . . ?
C25 C30 C29 120.5(4) . . ?
C29 C30 H30 119.8 . . ?
C30 C29 H29 119.7 . . ?
C28 C29 C30 120.7(4) . . ?
C28 C29 H29 119.7 . . ?
C26 C27 H27 120.2 . . ?
C28 C27 C26 119.6(4) . . ?
C28 C27 H27 120.2 . . ?
C29 C28 C27 119.8(4) . . ?
C29 C28 H28 120.1 . . ?
C27 C28 H28 120.1 . . ?
C18 C19 H19A 109.5 . . ?
C18 C19 H19B 109.5 . . ?
C18 C19 H19C 109.5 . . ?
H19A C19 H19B 109.5 . . ?
H19A C19 H19C 109.5 . . ?
H19B C19 H19C 109.5 . . ?
Cl2 C37 Cl4 108.3(3) . . ?
Cl2 C37 H37 108.7 . . ?
Cl4 C37 H37 108.7 . . ?
Cl3 C37 Cl2 111.5(3) . . ?
Cl3 C37 Cl4 111.0(3) . . ?
Cl3 C37 H37 108.7 . . ?

loop_
_geom_bond_atom_site_label_1
_geom_bond_atom_site_label_2
_geom_bond_distance
_geom_bond_site_symmetry_2
_geom_bond_publ_flag
AU1a Cl02 2.263(5) . ?
AU1a C1 1.967(4) . ?
AU2b Cl1 2.289(15) . ?
Cl2 C37 1.769(5) . ?
Cl4 C37 1.788(5) . ?
Cl3 C37 1.726(5) . ?
N1 C1 1.349(4) . ?
N1 C11 1.377(4) . ?
N1 C12 1.449(4) . ?
N2 C1 1.370(4) . ?
N2 C2 1.433(4) . ?
N2 C10 1.407(4) . ?
C1 Au2 2.010(5) . ?
C2 C3 1.396(5) . ?
C2 C7 1.405(5) . ?
C11 H11 0.9500 . ?
C11 C10 1.361(5) . ?
C15 C16 1.392(5) . ?
C15 C14 1.395(4) . ?
C15 C24 1.530(4) . ?
C17 C21 1.514(5) . ?
C17 C16 1.392(4) . ?
C17 C12 1.407(4) . ?
C21 H21 1.0000 . ?
C21 C22 1.532(5) . ?
C21 C23 1.531(5) . ?
C16 H16 0.9500 . ?
C10 C9 1.423(5) . ?
C32 H32 0.9500 . ?
C32 C31 1.396(5) . ?
C32 C33 1.395(6) . ?
C3 C4 1.394(5) . ?
C12 C13 1.397(5) . ?
C6 H6 0.9500 . ?
C6 C5 1.371(6) . ?
C6 C7 1.416(5) . ?
C9 H9 0.9500 . ?
C9 C8 1.344(5) . ?
C14 H14 0.9500 . ?
C14 C13 1.407(4) . ?
C22 H22A 0.9800 . ?
C22 H22B 0.9800 . ?
C22 H22C 0.9800 . ?
C31 C24 1.519(5) . ?
C31 C36 1.392(5) . ?
C18 H18 1.0000 . ?
C18 C13 1.526(5) . ?
C18 C20 1.528(6) . ?
C18 C19 1.534(6) . ?
C23 H23A 0.9800 . ?
C23 H23B 0.9800 . ?
C23 H23C 0.9800 . ?
C5 H5 0.9500 . ?
C5 C4 1.381(6) . ?
C7 C8 1.445(6) . ?
C8 H8 0.9500 . ?
C24 H24 1.0000 . ?
C24 C25 1.532(5) . ?
C4 H4 0.9500 . ?
C33 H33 0.9500 . ?
C33 C34 1.372(6) . ?
C34 H34 0.9500 . ?
C34 C35 1.393(5) . ?
C25 C26 1.394(5) . ?
C25 C30 1.389(5) . ?
C36 H36 0.9500 . ?
C36 C35 1.369(5) . ?
C35 H35 0.9500 . ?
C20 H20A 0.9800 . ?
C20 H20B 0.9800 . ?
C20 H20C 0.9800 . ?
C26 H26 0.9500 . ?
C26 C27 1.396(5) . ?
C30 H30 0.9500 . ?
C30 C29 1.392(6) . ?
C29 H29 0.9500 . ?
C29 C28 1.373(6) . ?
C27 H27 0.9500 . ?
C27 C28 1.380(6) . ?
C28 H28 0.9500 . ?
C19 H19A 0.9800 . ?
C19 H19B 0.9800 . ?
C19 H19C 0.9800 . ?
C37 H37 1.0000 . ?

loop_
_geom_torsion_atom_site_label_1
_geom_torsion_atom_site_label_2
_geom_torsion_atom_site_label_3
_geom_torsion_atom_site_label_4
_geom_torsion
_geom_torsion_site_symmetry_1
_geom_torsion_site_symmetry_2
_geom_torsion_site_symmetry_3
_geom_torsion_site_symmetry_4
_geom_torsion_publ_flag
C11 N1 C1 AU1a 175.1(2) . . . . ?
N1 C11 C10 N2 -0.2(4) . . . . ?
N1 C11 C10 C9 178.8(4) . . . . ?
C11 N1 C1 AU2b 177.5(2) . . . . ?
C12 N1 C1 AU1a -3.6(4) . . . . ?
C12 N1 C1 AU2b -1.2(4) . . . . ?
N1 C12 C13 C14 -175.0(3) . . . . ?
N1 C12 C13 C18 3.9(5) . . . . ?
N2 C2 C3 C4 178.7(3) . . . . ?
C2 N2 C1 AU1a 7.2(5) . . . . ?
N2 C2 C7 C6 -178.4(3) . . . . ?
N2 C2 C7 C8 0.9(5) . . . . ?
C2 N2 C1 AU2b 4.4(5) . . . . ?
C10 N2 C1 AU1a -174.4(3) . . . . ?
C10 N2 C1 AU2b -177.3(3) . . . . ?
N2 C10 C9 C8 0.6(5) . . . . ?
C1 N1 C11 C10 0.3(4) . . . . ?
C1 N1 C12 C17 90.6(4) . . . . ?
C1 N1 C12 C13 -92.4(4) . . . . ?
C1 N2 C2 C3 -1.1(5) . . . . ?
C1 N2 C2 C7 178.1(3) . . . . ?
C1 N2 C10 C11 0.1(4) . . . . ?
C1 N2 C10 C9 -179.1(3) . . . . ?
C2 N2 C1 N1 -178.2(3) . . . . ?
C2 N2 C10 C11 178.5(3) . . . . ?
C2 N2 C10 C9 -0.6(5) . . . . ?
C2 C3 C4 C5 -0.3(5) . . . . ?
C2 C7 C8 C9 -1.0(5) . . . . ?
C11 N1 C1 N2 -0.2(4) . . . . ?
C11 N1 C12 C17 -88.0(4) . . . . ?
C11 N1 C12 C13 89.0(4) . . . . ?
C11 C10 C9 C8 -178.4(4) . . . . ?
C15 C14 C13 C12 2.0(5) . . . . ?
C15 C14 C13 C18 -176.9(3) . . . . ?
C15 C24 C25 C26 -64.6(4) . . . . ?
C15 C24 C25 C30 113.9(4) . . . . ?
C17 C12 C13 C14 1.8(5) . . . . ?
C17 C12 C13 C18 -179.3(3) . . . . ?
C21 C17 C16 C15 178.0(3) . . . . ?
C21 C17 C12 N1 -3.6(5) . . . . ?
C21 C17 C12 C13 179.5(3) . . . . ?
C16 C15 C14 C13 -4.3(5) . . . . ?
C16 C15 C24 C31 -82.8(4) . . . . ?
C16 C15 C24 C25 148.5(3) . . . . ?
C16 C17 C21 C22 61.2(4) . . . . ?
C16 C17 C21 C23 -62.7(4) . . . . ?
C16 C17 C12 N1 173.8(3) . . . . ?
C16 C17 C12 C13 -3.1(5) . . . . ?
C10 N2 C1 N1 0.1(3) . . . . ?
C10 N2 C2 C3 -179.2(3) . . . . ?
C10 N2 C2 C7 -0.1(4) . . . . ?
C10 C9 C8 C7 0.2(5) . . . . ?
C32 C31 C24 C15 136.1(3) . . . . ?
C32 C31 C24 C25 -96.4(4) . . . . ?
C32 C31 C36 C35 0.5(5) . . . . ?
C32 C33 C34 C35 0.2(6) . . . . ?
C3 C2 C7 C6 0.7(5) . . . . ?
C3 C2 C7 C8 -180.0(3) . . . . ?
C12 N1 C1 N2 -178.9(3) . . . . ?
C12 N1 C11 C10 179.0(3) . . . . ?
C12 C17 C21 C22 -121.5(4) . . . . ?
C12 C17 C21 C23 114.6(4) . . . . ?
C12 C17 C16 C15 0.6(5) . . . . ?
C6 C5 C4 C3 0.6(6) . . . . ?
C6 C7 C8 C9 178.3(3) . . . . ?
C14 C15 C16 C17 3.0(5) . . . . ?
C14 C15 C24 C31 99.1(4) . . . . ?
C14 C15 C24 C25 -29.6(4) . . . . ?
C31 C32 C33 C34 -0.4(6) . . . . ?
C31 C24 C25 C26 166.8(3) . . . . ?
C31 C24 C25 C30 -14.7(5) . . . . ?
C31 C36 C35 C34 -0.7(6) . . . . ?
C5 C6 C7 C2 -0.4(5) . . . . ?
C5 C6 C7 C8 -179.7(3) . . . . ?
C7 C2 C3 C4 -0.4(5) . . . . ?
C7 C6 C5 C4 -0.2(6) . . . . ?
C24 C15 C16 C17 -175.2(3) . . . . ?
C24 C15 C14 C13 173.8(3) . . . . ?
C24 C31 C36 C35 -177.3(3) . . . . ?
C24 C25 C26 C27 174.0(4) . . . . ?
C24 C25 C30 C29 -176.3(3) . . . . ?
C33 C32 C31 C24 177.9(3) . . . . ?
C33 C32 C31 C36 0.1(5) . . . . ?
C33 C34 C35 C36 0.4(6) . . . . ?
C25 C26 C27 C28 2.9(6) . . . . ?
C25 C30 C29 C28 1.9(6) . . . . ?
C36 C31 C24 C15 -46.2(4) . . . . ?
C36 C31 C24 C25 81.3(4) . . . . ?
C20 C18 C13 C12 -120.2(4) . . . . ?
C20 C18 C13 C14 58.6(4) . . . . ?
C26 C25 C30 C29 2.3(5) . . . . ?
C26 C27 C28 C29 1.3(7) . . . . ?
C30 C25 C26 C27 -4.6(6) . . . . ?
C30 C29 C28 C27 -3.7(6) . . . . ?
C19 C18 C13 C12 116.2(4) . . . . ?
C19 C18 C13 C14 -64.9(4) . . . . ?
